data_7111320
loop_
_publ_author_name
'Chavarot, Murielle'
'Rivard, Micha&#xFFFD;l'
'Rose-Munch, Fran&#xFFFD;oise'
'Rose, Eric'
'Py, Sandrine'

_publ_section_title
;
 First asymmetric SmI2-induced cross-coupling of Cr(CO)3 aromatic nitrone
 complexes with carbonyl compounds
;
_journal_issue 20
_journal_name_full 'Chemical Communications'
_journal_page_first 2330
_journal_page_last 2331
_journal_paper_doi 10.1039/b405406g
_journal_year 2004
_chemical_compound_source
;
?
;
_chemical_formula_moiety ' C21 H23 Cr1 N1 O6 '
_chemical_formula_sum 'C21 H23 Cr N O6'
_chemical_formula_weight 437.40
_chemical_name_systematic
;
?
;
_space_group_IT_number 2
_symmetry_cell_setting triclinic
_symmetry_space_group_name_Hall '-P 1'
_symmetry_space_group_name_H-M 'P -1'
_atom_sites_solution_hydrogens geom
_atom_sites_solution_primary direct
_audit_creation_date 04-11-03
_audit_creation_method CRYSTALS_ver_12-03-99
_cell_angle_alpha 110.720(13)
_cell_angle_beta 101.703(19)
_cell_angle_gamma 100.932(11)
_cell_formula_units_Z 2
_cell_length_a 9.2513(18)
_cell_length_b 9.7274(12)
_cell_length_c 13.164(3)
_cell_measurement_reflns_used 81
_cell_measurement_temperature 295
_cell_measurement_theta_max 22.6
_cell_measurement_theta_min 4.3
_cell_volume 1039.9(4)
_computing_cell_refinement
;
Dirax/lsq (Duisenberg & Schreurs, 1989-2000)
;
_computing_data_collection
;
COLLECT (Nonius BV, 1997)
;
_computing_data_reduction
;
EvalCCD (Duisenberg & Schreurs 1990-2000)
;
_computing_molecular_graphics
;
CAMERON (Watkin et al 1996)
;
_computing_publication_material
;
CRYSTALS (Watkin et al 2003)
;
_computing_structure_refinement
;
CRYSTALS (Watkin et al 2003)
;
_computing_structure_solution
;
SIR92 (Altomare et al, 1994)
;
_diffrn_ambient_temperature 295
_diffrn_measured_fraction_theta_full 0.996
_diffrn_measured_fraction_theta_max 0.963
_diffrn_measurement_device_type
;
Nonius Kappa CCD
;
_diffrn_measurement_method \w
_diffrn_radiation_monochromator graphite
_diffrn_radiation_type 'Mo K\a'
_diffrn_radiation_wavelength 0.71073
_diffrn_reflns_av_R_equivalents 0.11
_diffrn_reflns_limit_h_max 11
_diffrn_reflns_limit_h_min -11
_diffrn_reflns_limit_k_max 11
_diffrn_reflns_limit_k_min -11
_diffrn_reflns_limit_l_max 16
_diffrn_reflns_limit_l_min -15
_diffrn_reflns_number 13582
_diffrn_reflns_theta_full 23.917
_diffrn_reflns_theta_max 25.997
_diffrn_reflns_theta_min 2.270
_diffrn_standards_decay_% 0.00
_diffrn_standards_interval_count 0
_diffrn_standards_interval_time 0
_diffrn_standards_number 0
_exptl_absorpt_coefficient_mu 0.587
_exptl_absorpt_correction_T_max 0.81
_exptl_absorpt_correction_T_min 0.78
_exptl_absorpt_correction_type refdelf
_exptl_absorpt_process_details
;
DIFABS (Walker & Stuart, 1983)
;
_exptl_crystal_colour ' yellow '
_exptl_crystal_density_diffrn 1.397
_exptl_crystal_description ' block '
_exptl_crystal_F_000 456
_exptl_crystal_size_max 0.40
_exptl_crystal_size_mid 0.38
_exptl_crystal_size_min 0.36
_refine_diff_density_max 0.25
_refine_diff_density_min -0.39
_refine_ls_extinction_coef 41
_refine_ls_extinction_method 'Larson 1970 Crystallographic Computing eq 22'
_refine_ls_goodness_of_fit_ref 1.0710
_refine_ls_hydrogen_treatment mixed
_refine_ls_matrix_type full
_refine_ls_number_parameters 264
_refine_ls_number_reflns 2617
_refine_ls_number_restraints 0
_refine_ls_R_factor_all 0.0695
_refine_ls_R_factor_gt 0.0396
_refine_ls_shift/su_max 0.000148
_refine_ls_structure_factor_coef F
_refine_ls_weighting_details
;
Method, part 1, Chebychev polynomial, (Watkin, 1994, Prince, 1982)
[weight] = 1.0/[A~0~*T~0~(x)+A~1~*T~1~(x) ... +A~n-1~]*T~n-1~(x)]
where A~i~ are the Chebychev coefficients listed below and x= Fcalc/Fmax
Method = Robust Weighting (Prince, 1982)
W = [weight] * [1-(deltaF/6*sigmaF)^2^]^2^
A~i~ are:
0.972 0.347 0.693
;
_refine_ls_weighting_scheme calc
_refine_ls_wR_factor_all 0.0658
_refine_ls_wR_factor_gt 0.0453
_refine_ls_wR_factor_ref 0.0453
_reflns_limit_h_max 11
_reflns_limit_h_min -11
_reflns_limit_k_max 11
_reflns_limit_k_min -11
_reflns_limit_l_max 16
_reflns_limit_l_min 0
_reflns_number_gt 2617
_reflns_number_total 3934
_reflns_threshold_expression I>3.00u(I)
_cod_data_source_file b405406gsup1.cif
_cod_data_source_block CRYSTALS_cif
_cod_depositor_comments
;
The following automatic conversions were performed:

'_symmetry_cell_setting' value 'Triclinic' changed to 'triclinic'
according to /home/saulius/struct/CIF-dictionaries/cif_core.dic
dictionary named 'cif_core.dic' version 2.4.2 from 2011-04-26.

Automatic conversion script
Id: cif_fix_values 1891 2012-01-12 08:04:46Z andrius 
;
_cod_original_sg_symbol_H-M 'P -1 '
_cod_original_formula_sum ' C21 H23 Cr1 N1 O6 '
_cod_database_code 7111320

loop_
_symmetry_equiv_pos_as_xyz
x,y,z
-x,-y,-z

loop_
_atom_site_label
_atom_site_type_symbol
_atom_site_fract_x
_atom_site_fract_y
_atom_site_fract_z
_atom_site_U_iso_or_equiv
_atom_site_occupancy
_atom_site_adp_type
Cr1 Cr -0.06872(5) -0.41792(5) 0.25080(4) 0.0379 1.0000 Uani
O1 O -0.2858(2) -0.1835(2) 0.30190(15) 0.0399 1.0000 Uani
O2 O 0.1039(2) -0.14661(19) 0.10064(14) 0.0378 1.0000 Uani
O3 O -0.1549(3) 0.0441(2) 0.06515(17) 0.0503 1.0000 Uani
O19 O -0.0327(4) -0.6493(4) 0.3473(3) 0.0993 1.0000 Uani
O20 O 0.2520(3) -0.3937(3) 0.2340(3) 0.0849 1.0000 Uani
O21 O 0.0582(3) -0.1711(3) 0.4869(2) 0.0695 1.0000 Uani
N1 N 0.0433(2) -0.0456(2) 0.18012(16) 0.0314 1.0000 Uani
C1 C -0.2604(3) -0.3078(3) 0.2287(2) 0.0328 1.0000 Uani
C2 C -0.1666(3) -0.2800(3) 0.15976(19) 0.0315 1.0000 Uani
C3 C -0.1396(3) -0.4084(3) 0.0827(2) 0.0411 1.0000 Uani
C4 C -0.2032(4) -0.5588(3) 0.0700(3) 0.0516 1.0000 Uani
C5 C -0.2911(4) -0.5813(3) 0.1402(3) 0.0509 1.0000 Uani
C6 C -0.3220(3) -0.4572(3) 0.2185(2) 0.0443 1.0000 Uani
C7 C -0.1192(3) -0.1193(3) 0.16324(19) 0.0304 1.0000 Uani
C8 C -0.2239(3) -0.1051(3) 0.0599(2) 0.0383 1.0000 Uani
C9 C -0.2399(4) -0.2239(4) -0.0566(2) 0.0540 1.0000 Uani
C10 C -0.3824(4) -0.1064(4) 0.0765(3) 0.0571 1.0000 Uani
C11 C 0.1436(3) -0.0057(3) 0.2942(2) 0.0398 1.0000 Uani
C12 C 0.2978(3) 0.1039(3) 0.31982(19) 0.0326 1.0000 Uani
C13 C 0.3120(3) 0.2568(3) 0.3424(2) 0.0397 1.0000 Uani
C14 C 0.4533(4) 0.3598(3) 0.3713(2) 0.0514 1.0000 Uani
C15 C 0.5840(4) 0.3117(4) 0.3787(3) 0.0599 1.0000 Uani
C16 C 0.5715(4) 0.1609(5) 0.3557(3) 0.0664 1.0000 Uani
C17 C 0.4292(4) 0.0559(4) 0.3249(3) 0.0531 1.0000 Uani
C18 C -0.3467(4) -0.1974(4) 0.3904(3) 0.0526 1.0000 Uani
C19 C -0.0464(4) -0.5601(4) 0.3098(3) 0.0633 1.0000 Uani
C20 C 0.1283(4) -0.4031(4) 0.2397(3) 0.0539 1.0000 Uani
C21 C 0.0098(3) -0.2670(4) 0.3964(3) 0.0459 1.0000 Uani
H2 H 0.1321 -0.0922 0.0593 0.063(2) 1.0000 Uiso
H3 H -0.0568 0.0763 0.1132 0.063(2) 1.0000 Uiso
H31 H -0.0723 -0.3920 0.0349 0.063(2) 1.0000 Uiso
H41 H -0.1857 -0.6479 0.0116 0.063(2) 1.0000 Uiso
H51 H -0.3327 -0.6873 0.1347 0.063(2) 1.0000 Uiso
H61 H -0.3878 -0.4751 0.2669 0.063(2) 1.0000 Uiso
H71 H -0.1354 -0.0589 0.2371 0.063(2) 1.0000 Uiso
H91 H -0.2876 -0.3285 -0.0620 0.063(2) 1.0000 Uiso
H92 H -0.3067 -0.2034 -0.1162 0.063(2) 1.0000 Uiso
H93 H -0.1358 -0.2183 -0.0683 0.063(2) 1.0000 Uiso
H101 H -0.4337 -0.2088 0.0732 0.063(2) 1.0000 Uiso
H102 H -0.3710 -0.0247 0.1520 0.063(2) 1.0000 Uiso
H103 H -0.4465 -0.0871 0.0149 0.063(2) 1.0000 Uiso
H111 H 0.1599 -0.1017 0.3001 0.063(2) 1.0000 Uiso
H112 H 0.0918 0.0429 0.3513 0.063(2) 1.0000 Uiso
H131 H 0.2176 0.2929 0.3375 0.063(2) 1.0000 Uiso
H141 H 0.4611 0.4699 0.3871 0.063(2) 1.0000 Uiso
H151 H 0.6872 0.3867 0.4007 0.063(2) 1.0000 Uiso
H161 H 0.6664 0.1255 0.3610 0.063(2) 1.0000 Uiso
H171 H 0.4218 -0.0546 0.3065 0.063(2) 1.0000 Uiso
H181 H -0.3592 -0.0966 0.4375 0.063(2) 1.0000 Uiso
H182 H -0.4492 -0.2768 0.3563 0.063(2) 1.0000 Uiso
H183 H -0.2745 -0.2288 0.4396 0.063(2) 1.0000 Uiso

loop_
_atom_site_aniso_label
_atom_site_aniso_U_11
_atom_site_aniso_U_22
_atom_site_aniso_U_33
_atom_site_aniso_U_23
_atom_site_aniso_U_13
_atom_site_aniso_U_12
Cr1 0.0358(2) 0.0354(2) 0.0425(3) 0.01682(19) 0.01106(18) 0.00915(17)
O1 0.0451(10) 0.0486(11) 0.0328(9) 0.0189(8) 0.0191(8) 0.0156(8)
O2 0.0468(10) 0.0341(9) 0.0317(9) 0.0093(8) 0.0186(8) 0.0101(8)
O3 0.0621(13) 0.0453(11) 0.0405(11) 0.0240(9) 0.0050(9) 0.0065(9)
O19 0.088(2) 0.108(2) 0.168(3) 0.107(3) 0.054(2) 0.0554(18)
O20 0.0459(14) 0.0896(19) 0.110(2) 0.0255(17) 0.0325(14) 0.0176(13)
O21 0.0714(16) 0.0787(17) 0.0399(13) 0.0165(13) -0.0007(11) 0.0138(13)
N1 0.0336(11) 0.0330(11) 0.0199(10) 0.0058(8) 0.0082(8) 0.0022(8)
C1 0.0297(12) 0.0383(13) 0.0248(12) 0.0113(11) 0.0036(10) 0.0054(10)
C2 0.0331(12) 0.0331(12) 0.0204(11) 0.0077(10) 0.0037(10) 0.0030(10)
C3 0.0442(15) 0.0377(14) 0.0322(14) 0.0061(11) 0.0121(12) 0.0064(11)
C4 0.0627(19) 0.0288(13) 0.0446(16) -0.0004(12) 0.0138(14) 0.0039(13)
C5 0.0489(16) 0.0357(15) 0.0549(18) 0.0160(14) 0.0064(14) -0.0029(12)
C6 0.0355(14) 0.0485(16) 0.0467(17) 0.0240(14) 0.0080(12) 0.0023(12)
C7 0.0343(12) 0.0316(12) 0.0186(11) 0.0071(9) 0.0058(9) 0.0029(10)
C8 0.0431(14) 0.0382(13) 0.0267(13) 0.0129(11) 0.0028(11) 0.0046(11)
C9 0.0652(19) 0.0557(18) 0.0226(14) 0.0093(13) -0.0019(13) 0.0049(15)
C10 0.0471(17) 0.071(2) 0.0558(19) 0.0331(17) 0.0060(14) 0.0193(15)
C11 0.0402(14) 0.0456(15) 0.0211(12) 0.0109(11) 0.0015(10) -0.0018(12)
C12 0.0329(13) 0.0384(13) 0.0183(11) 0.0069(10) 0.0057(10) 0.0031(10)
C13 0.0442(15) 0.0416(14) 0.0294(13) 0.0094(11) 0.0125(11) 0.0118(12)
C14 0.065(2) 0.0378(15) 0.0365(15) 0.0065(12) 0.0158(14) -0.0034(14)
C15 0.0423(17) 0.069(2) 0.0443(18) 0.0114(16) 0.0089(14) -0.0110(15)
C16 0.0361(16) 0.083(3) 0.074(2) 0.025(2) 0.0132(16) 0.0183(16)
C17 0.0509(17) 0.0456(16) 0.0569(19) 0.0138(14) 0.0128(14) 0.0178(14)
C18 0.0560(18) 0.073(2) 0.0427(16) 0.0282(15) 0.0286(14) 0.0252(16)
C19 0.0504(18) 0.068(2) 0.094(3) 0.049(2) 0.0296(18) 0.0267(16)
C20 0.0482(18) 0.0464(17) 0.062(2) 0.0166(15) 0.0165(15) 0.0118(14)
C21 0.0398(15) 0.0560(18) 0.0462(18) 0.0287(16) 0.0063(13) 0.0150(13)

loop_
_atom_type_symbol
_atom_type_scat_dispersion_real
_atom_type_scat_dispersion_imag
_atom_type_scat_Cromer_Mann_a1
_atom_type_scat_Cromer_Mann_b1
_atom_type_scat_Cromer_Mann_a2
_atom_type_scat_Cromer_Mann_b2
_atom_type_scat_Cromer_Mann_a3
_atom_type_scat_Cromer_Mann_b3
_atom_type_scat_Cromer_Mann_a4
_atom_type_scat_Cromer_Mann_b4
_atom_type_scat_Cromer_Mann_c
_atom_type_scat_source
'C   ' 0.0033 0.0016 2.3100 20.8439 1.0200 10.2075 1.5886 0.5687 0.8650 51.6512 0.2156 International_Tables_Vol_IV_Table_2.2B
'H   ' 0.0000 0.0000 0.4930 10.5109 0.3229 26.1257 0.1402 3.1424 0.0408 57.7998 0.0030 International_Tables_Vol_IV_Table_2.2B
'O   ' 0.0106 0.0060 3.0485 13.2771 2.2868 5.7011 1.5463 0.3239 0.8670 32.9089 0.2508 International_Tables_Vol_IV_Table_2.2B
'N   ' 0.0061 0.0033 12.2126 0.0057 3.1322 9.8933 2.0125 28.9975 1.1663 0.5826 -11.5290 International_Tables_Vol_IV_Table_2.2B
'Cr  ' 0.3209 0.6236 10.6406 6.1038 7.3537 0.3920 3.3240 20.2626 1.4922 98.7399 1.1832 International_Tables_Vol_IV_Table_2.2B

loop_
_geom_angle_atom_site_label_1
_geom_angle_atom_site_label_2
_geom_angle_atom_site_label_3
_geom_angle
_geom_angle_publ_flag
C21 Cr1 C20 89.68(14) yes
C21 Cr1 C19 88.62(16) yes
C20 Cr1 C19 87.57(15) yes
C21 Cr1 C6 102.96(12) yes
C20 Cr1 C6 166.05(13) yes
C19 Cr1 C6 98.47(13) yes
C21 Cr1 C5 137.63(13) yes
C20 Cr1 C5 131.93(14) yes
C19 Cr1 C5 86.08(14) yes
C6 Cr1 C5 37.08(12) yes
C21 Cr1 C4 164.37(12) yes
C20 Cr1 C4 100.08(14) yes
C19 Cr1 C4 103.86(15) yes
C6 Cr1 C4 66.32(12) yes
C5 Cr1 C4 36.84(12) yes
C21 Cr1 C3 132.21(11) yes
C20 Cr1 C3 89.36(13) yes
C19 Cr1 C3 139.04(15) yes
C6 Cr1 C3 77.81(11) yes
C5 Cr1 C3 66.30(11) yes
C21 Cr1 C2 99.25(10) yes
C20 Cr1 C2 106.22(12) yes
C19 Cr1 C2 164.04(12) yes
C6 Cr1 C2 66.32(9) yes
C5 Cr1 C2 78.73(10) yes
C21 Cr1 C1 86.84(11) yes
C20 Cr1 C1 140.96(12) yes
C19 Cr1 C1 131.13(12) yes
C6 Cr1 C1 36.47(10) yes
C5 Cr1 C1 66.19(10) yes
C4 Cr1 C3 36.91(10) yes
C4 Cr1 C2 66.40(10) yes
C3 Cr1 C2 36.38(9) yes
C4 Cr1 C1 77.87(10) yes
C3 Cr1 C1 65.43(10) yes
C2 Cr1 C1 36.75(9) yes
C18 O1 C1 118.8(2) yes
H2 O2 N1 103.495 no
H3 O3 C8 105.895 no
C11 N1 C7 113.45(18) yes
C11 N1 O2 106.69(19) yes
C7 N1 O2 110.51(17) yes
C6 C1 C2 120.9(2) yes
C6 C1 O1 122.9(2) yes
C2 C1 O1 116.2(2) yes
C6 C1 Cr1 70.47(15) yes
C2 C1 Cr1 72.50(14) yes
O1 C1 Cr1 130.41(16) yes
C7 C2 C3 123.8(2) yes
C7 C2 C1 118.8(2) yes
C3 C2 C1 117.0(2) yes
C7 C2 Cr1 137.35(16) yes
C3 C2 Cr1 69.23(15) yes
C1 C2 Cr1 70.74(13) yes
H31 C3 C4 118.687 no
H31 C3 C2 118.616 no
C4 C3 C2 122.7(3) yes
H31 C3 Cr1 127.462 no
C4 C3 Cr1 71.71(17) yes
C2 C3 Cr1 74.39(14) yes
H41 C4 C5 120.708 no
H41 C4 C3 120.500 no
C5 C4 C3 118.8(3) yes
H41 C4 Cr1 130.192 no
C5 C4 Cr1 70.28(17) yes
C3 C4 Cr1 71.38(16) yes
H51 C5 C6 119.595 no
H51 C5 C4 119.571 no
C6 C5 C4 120.8(3) yes
H51 C5 Cr1 126.434 no
C6 C5 Cr1 72.97(16) yes
C4 C5 Cr1 72.88(17) yes
H61 C6 C5 120.165 no
H61 C6 C1 120.040 no
C5 C6 C1 119.8(3) yes
H61 C6 Cr1 129.216 no
C5 C6 Cr1 69.95(17) yes
C1 C6 Cr1 73.07(15) yes
H71 C7 C8 112.480 no
H71 C7 N1 102.448 no
C8 C7 N1 109.61(19) yes
H71 C7 C2 99.842 no
C8 C7 C2 111.76(19) yes
N1 C7 C2 119.9(2) yes
C10 C8 C9 110.1(2) yes
C10 C8 O3 107.3(2) yes
C9 C8 O3 108.2(2) yes
C10 C8 C7 109.0(2) yes
C9 C8 C7 115.9(2) yes
O3 C8 C7 105.99(19) yes
H93 C9 H92 109.557 no
H93 C9 H91 109.422 no
H92 C9 H91 109.488 no
H93 C9 C8 109.461 no
H92 C9 C8 109.495 no
H91 C9 C8 109.404 no
H103 C10 H102 109.611 no
H103 C10 H101 109.424 no
H102 C10 H101 109.473 no
H103 C10 C8 109.459 no
H102 C10 C8 109.495 no
H101 C10 C8 109.365 no
H112 C11 H111 109.423 no
H112 C11 C12 108.734 no
H111 C11 C12 108.713 no
H112 C11 N1 108.728 no
H111 C11 N1 108.758 no
C12 C11 N1 112.4(2) yes
C17 C12 C13 118.3(2) yes
C17 C12 C11 121.0(3) yes
C13 C12 C11 120.6(2) yes
H131 C13 C14 119.415 no
H131 C13 C12 119.305 no
C14 C13 C12 121.3(3) yes
H141 C14 C15 119.975 no
H141 C14 C13 120.049 no
C15 C14 C13 120.0(3) yes
H151 C15 C16 120.450 no
H151 C15 C14 120.187 no
C16 C15 C14 119.4(3) yes
H161 C16 C17 119.437 no
H161 C16 C15 119.586 no
C17 C16 C15 121.0(3) yes
H171 C17 C12 119.986 no
H171 C17 C16 119.983 no
C12 C17 C16 120.0(3) yes
H183 C18 H182 109.345 no
H183 C18 H181 109.417 no
H182 C18 H181 109.442 no
H183 C18 O1 109.484 no
H182 C18 O1 109.541 no
H181 C18 O1 109.597 no
O19 C19 Cr1 179.7(3) yes
O20 C20 Cr1 179.2(3) yes
O21 C21 Cr1 179.0(3) yes

loop_
_geom_bond_atom_site_label_1
_geom_bond_atom_site_label_2
_geom_bond_distance
_geom_bond_publ_flag
Cr1 C21 1.843(3) yes
Cr1 C20 1.841(3) yes
Cr1 C19 1.833(3) yes
Cr1 C6 2.227(3) yes
Cr1 C5 2.188(3) yes
Cr1 C4 2.221(3) yes
Cr1 C3 2.217(3) yes
Cr1 C2 2.284(2) yes
Cr1 C1 2.261(3) yes
O1 C18 1.429(3) yes
O1 C1 1.350(3) yes
O2 H2 0.924 no
O2 N1 1.447(3) yes
O3 H3 0.917 no
O3 C8 1.442(3) yes
O19 C19 1.154(4) yes
O20 C20 1.150(4) yes
O21 C21 1.153(4) yes
N1 C11 1.467(3) yes
N1 C7 1.472(3) yes
C1 C6 1.405(4) yes
C1 C2 1.433(3) yes
C2 C7 1.522(3) yes
C2 C3 1.407(4) yes
C3 H31 1.000 no
C3 C4 1.405(4) yes
C4 H41 1.000 no
C4 C5 1.394(5) yes
C5 H51 1.001 no
C5 C6 1.404(5) yes
C6 H61 1.001 no
C7 H71 1.000 no
C7 C8 1.568(3) yes
C8 C10 1.524(4) yes
C8 C9 1.516(4) yes
C9 H93 1.000 no
C9 H92 0.999 no
C9 H91 1.001 no
C10 H103 0.999 no
C10 H102 0.999 no
C10 H101 1.001 no
C11 H112 1.000 no
C11 H111 1.000 no
C11 C12 1.503(3) yes
C12 C17 1.380(4) yes
C12 C13 1.384(4) yes
C13 H131 1.000 no
C13 C14 1.374(4) yes
C14 H141 1.001 no
C14 C15 1.374(5) yes
C15 H151 1.001 no
C15 C16 1.366(5) yes
C16 H161 1.001 no
C16 C17 1.386(5) yes
C17 H171 1.000 no
C18 H183 1.001 no
C18 H182 1.001 no
C18 H181 1.000 no
